data_2001400
loop_
_publ_author_name
'Vinkovi\'c, M.'
'Dumi\'c, M.'
'Kamenar, B.'

_publ_section_title
;1,5-Dihydro-3-(4,7-dihydro-1,3-dioxepin-2-yl)-8-methyl-3<i>H</i>-[1,3]dioxepino[5,6-<i>c</i>]pyridinium-9-ol
 maleate
;
_journal_issue 9
_journal_name_full 'Acta Crystallographica Section C'
_journal_page_first 1659
_journal_page_last 1661
_journal_paper_doi 10.1107/S0108270193002422
_journal_volume 49
_journal_year 1993
_chemical_formula_moiety 'C18 H21 N O9 '
_chemical_formula_sum 'C18 H21 N O9'
_chemical_formula_weight 394.36
_chemical_name_systematic
;
1,5-Dihydro-3-(4,7-dihydro-1,3-dioxepin-2-yl)-8-methyl-3H-[1,3]-
-dioxepino[5,6-c]pyridinium-9-ol maleate
;
_space_group_IT_number 14
_symmetry_cell_setting monoclinic
_symmetry_space_group_name_Hall '-P 2yn'
_symmetry_space_group_name_H-M 'P 1 21/n 1'
_cell_angle_alpha 90
_cell_angle_beta 95.61(2)
_cell_angle_gamma 90
_cell_formula_units_Z 4
_cell_length_a 6.465(3)
_cell_length_b 20.720(7)
_cell_length_c 13.717(4)
_cell_measurement_reflns_used 18
_cell_measurement_temperature 293
_cell_measurement_theta_max 10
_cell_measurement_theta_min 6
_cell_volume 1828.7(12)
_computing_cell_refinement 'Philips PW1100/10 software 1974'
_computing_data_collection 'Philips PW1100/10 software 1974'
_computing_data_reduction 'STRUFA (ZOAK7; Vickovi\'c, 1975'
_computing_molecular_graphics 'PLUTON (Spek, 1982)'
_computing_structure_refinement 'SHELX76 (Sheldrick, 1976)'
_computing_structure_solution 'MULTAN80 (Main et al.,1980)'
_diffrn_ambient_temperature 293
_diffrn_measurement_device 'Philips PW 1100 diffractometer'
_diffrn_measurement_method ' \q-2\q '
_diffrn_radiation_monochromator graphite
_diffrn_radiation_source 'X-ray tube'
_diffrn_radiation_type 'Mo K\a'
_diffrn_radiation_wavelength 0.71069
_diffrn_reflns_av_R_equivalents 0.0259
_diffrn_reflns_limit_h_max 8
_diffrn_reflns_limit_h_min -8
_diffrn_reflns_limit_k_max 23
_diffrn_reflns_limit_k_min 0
_diffrn_reflns_limit_l_max 17
_diffrn_reflns_limit_l_min 0
_diffrn_reflns_number 5666
_diffrn_reflns_theta_max 30
_diffrn_reflns_theta_min 2
_diffrn_standards_decay_% 6.6
_diffrn_standards_interval_time 120
_diffrn_standards_number 3
_exptl_absorpt_coefficient_mu 0.109
_exptl_absorpt_correction_type none
_exptl_crystal_colour colourless
_exptl_crystal_density_diffrn 1.43
_exptl_crystal_description prism
_exptl_crystal_F_000 828
_exptl_crystal_size_max 0.46
_exptl_crystal_size_mid 0.29
_exptl_crystal_size_min 0.12
_refine_diff_density_max 0.362
_refine_diff_density_min -0.305
_refine_ls_extinction_method none
_refine_ls_goodness_of_fit_obs 2.139
_refine_ls_hydrogen_treatment
; refU except refxyz for H1C6, H2C6, H3C6 and refall for
  H1M, H1O1, H1N
;
_refine_ls_matrix_type full
_refine_ls_number_parameters 290
_refine_ls_number_reflns 1152
_refine_ls_R_factor_obs 0.057
_refine_ls_shift/esd_max -0.005
_refine_ls_structure_factor_coef F
_refine_ls_weighting_details w=1.977/[\s^2^(F)]
_refine_ls_weighting_scheme calc
_refine_ls_wR_factor_obs 0.061
_reflns_number_observed 1152
_reflns_number_total 1198
_reflns_observed_criterion 'refl observed if F > 2.0\s(F)'
_cod_data_source_file ka1031.cif
_cod_data_source_block ka1031_structure_1_of_1
_cod_depositor_comments
;
The following automatic conversions were performed:
'_geom_bond_publ_flag' value 'Yes' changed to 'yes' according to
'/home/saulius/struct/CIF-dictionaries/cif_core.dic' dictionary named
'cif_core.dic' version 2.4.1 from 2010-06-29 (29
times).

'_geom_bond_publ_flag' value 'No' changed to 'no' according to
'/home/saulius/struct/CIF-dictionaries/cif_core.dic' dictionary named
'cif_core.dic' version 2.4.1 from 2010-06-29 (22
times).

'_geom_angle_publ_flag' value 'No' changed to 'no' according to
'/home/saulius/struct/CIF-dictionaries/cif_core.dic' dictionary named
'cif_core.dic' version 2.4.1 from 2010-06-29 (48
times).

'_geom_angle_publ_flag' value 'Yes' changed to 'yes' according to
'/home/saulius/struct/CIF-dictionaries/cif_core.dic' dictionary named
'cif_core.dic' version 2.4.1 from 2010-06-29 (38
times).

'_geom_torsion_publ_flag' value 'No' changed to 'no' according to
'/home/saulius/struct/CIF-dictionaries/cif_core.dic' dictionary named
'cif_core.dic' version 2.4.1 from 2010-06-29 (111 times).

Automatic conversion script
Id: cif_fix_enum 1527 2010-12-29 10:47:43Z saulius 

The following automatic conversions were performed:

'_geom_bond_publ_flag' value 'Yes' changed to 'yes' according to
/home/saulius/struct/CIF-dictionaries/cif_core.dic dictionary named
'cif_core.dic' version 2.4.1 from 2010-06-29 (29
times).

'_geom_bond_publ_flag' value 'No' changed to 'no' according
to /home/saulius/struct/CIF-dictionaries/cif_core.dic dictionary
named 'cif_core.dic' version 2.4.1 from 2010-06-29 (22
times).

'_geom_angle_publ_flag' value 'No' changed to 'no' according
to /home/saulius/struct/CIF-dictionaries/cif_core.dic dictionary
named 'cif_core.dic' version 2.4.1 from 2010-06-29 (48
times).

'_geom_angle_publ_flag' value 'Yes' changed to 'yes'
according to /home/saulius/struct/CIF-dictionaries/cif_core.dic
dictionary named 'cif_core.dic' version 2.4.1 from 2010-06-29 (38
times).

'_geom_torsion_publ_flag' value 'No' changed to 'no'
according to /home/saulius/struct/CIF-dictionaries/cif_core.dic
dictionary named 'cif_core.dic' version 2.4.1 from 2010-06-29 (111
times).

Automatic conversion script
Id: cif_fix_values 1715 2011-07-08 13:25:40Z adriana 

The following automatic conversions were performed:

'_refine_ls_weighting_scheme' value 'calc w=1.977/[\s^2^(F)]' was
changed to 'calc'. New tag '_refine_ls_weighting_details' was
created. The value of the new tag was set to 'w=1.977/[\s^2^(F)]'.

Automatic conversion script
Id: cif_fix_values 3143 2015-03-26 13:38:13Z robertas 
;
_cod_original_cell_volume 1829.0(10)
_cod_original_sg_symbol_H-M 'P 21/n'
_cod_original_formula_sum 'C18 H21 N O9 '
_cod_database_code 2001400

loop_
_symmetry_equiv_pos_as_xyz
' x, y, z '
'0.5-x, 0.5+y, 0.5-z '
'-x,-y,-z '
'0.5+x, 0.5-y, 0.5+z '

loop_
_atom_site_aniso_label
_atom_site_aniso_U_11
_atom_site_aniso_U_22
_atom_site_aniso_U_33
_atom_site_aniso_U_12
_atom_site_aniso_U_13
_atom_site_aniso_U_23
O1 0.056(3) 0.093(4) 0.050(3) -0.002(3) -0.009(3) 0.007(3)
O2 0.045(3) 0.095(4) 0.053(3) -0.019(3) 0.003(2) -0.012(3)
O3 0.038(3) 0.079(4) 0.080(4) -0.037(3) 0.003(2) -0.004(3)
O4 0.041(3) 0.091(4) 0.079(4) -0.028(3) 0.017(3) -0.016(3)
O5 0.055(3) 0.125(5) 0.107(5) -0.074(4) 0.031(3) -0.038(3)
O6 0.067(3) 0.075(4) 0.051(3) -0.015(3) -0.011(3) 0.020(3)
O7 0.068(3) 0.081(4) 0.063(3) -0.016(3) -0.020(3) 0.022(3)
O8 0.077(4) 0.086(4) 0.055(3) -0.016(3) -0.019(3) 0.017(3)
O9 0.067(3) 0.108(5) 0.071(4) 0.004(4) -0.022(3) 0.016(3)
N1 0.052(3) 0.052(4) 0.056(4) 0.005(3) 0.005(3) 0.006(3)
C1 0.053(4) 0.053(5) 0.041(4) 0.003(4) -0.008(4) -0.003(4)
C2 0.037(4) 0.050(5) 0.052(5) 0.003(4) -0.001(4) 0.002(3)
C3 0.044(4) 0.044(4) 0.038(4) -0.004(4) 0.003(3) -0.007(3)
C4 0.039(3) 0.038(4) 0.041(4) 0.008(3) 0.005(3) -0.007(3)
C5 0.047(4) 0.058(5) 0.035(4) -0.001(4) -0.004(3) 0.001(4)
C6 0.085(6) 0.096(8) 0.051(6) -0.021(5) -0.007(5) 0.008(5)
C7 0.040(4) 0.066(6) 0.058(5) -0.004(4) 0.003(4) -0.004(4)
C8 0.035(4) 0.215(13) 0.129(8) -0.121(9) 0.021(5) -0.031(6)
C9 0.049(4) 0.061(5) 0.045(4) -0.000(4) 0.002(3) 0.000(4)
C10 0.060(6) 0.230(15) 0.153(9) -0.146(10) 0.060(6) -0.065(7)
C11 0.061(5) 0.085(7) 0.082(6) 0.000(6) -0.012(5) 0.004(5)
C12 0.061(5) 0.073(6) 0.118(8) -0.027(6) 0.018(5) 0.018(5)
C13 0.073(6) 0.090(7) 0.073(6) -0.028(5) 0.028(5) -0.008(5)
C14 0.059(5) 0.075(7) 0.094(7) -0.015(6) 0.004(5) -0.006(5)
C15 0.054(4) 0.052(5) 0.043(4) -0.004(4) -0.010(4) -0.006(4)
C16 0.070(4) 0.066(5) 0.049(5) -0.020(4) -0.010(4) 0.022(4)
C17 0.069(4) 0.080(6) 0.042(4) -0.020(4) -0.009(4) 0.023(4)
C18 0.058(5) 0.056(6) 0.048(5) 0.001(4) -0.004(4) 0.003(4)

loop_
_atom_site_label
_atom_site_fract_x
_atom_site_fract_y
_atom_site_fract_z
_atom_site_U_iso_or_equiv
_atom_site_thermal_displace_type
_atom_site_calc_flag
_atom_site_calc_attached_atom
O1 0.1923(7) 0.1484(3) 0.7428(4) 0.067(2) Uani d .
O2 0.2035(6) 0.1123(2) 0.4556(3) 0.064(2) Uani d .
O3 -0.1260(6) 0.0673(2) 0.4179(3) 0.066(2) Uani d .
O4 0.3374(6) 0.0512(3) 0.2918(3) 0.070(2) Uani d .
O5 0.0079(7) 0.0046(3) 0.2663(4) 0.094(3) Uani d .
O6 0.2643(7) 0.2723(2) 0.5531(4) 0.066(2) Uani d .
O7 0.4048(6) 0.3020(2) 0.6986(3) 0.073(2) Uani d .
O8 -0.0378(8) 0.2979(3) 0.4428(3) 0.074(2) Uani d .
O9 -0.2950(7) 0.3666(3) 0.4370(4) 0.084(2) Uani d .
N1 -0.3029(8) 0.2154(3) 0.6552(4) 0.053(2) Uani d .
C1 -0.1330(10) 0.2028(3) 0.7180(5) 0.050(2) Uani d .
C2 0.0191(9) 0.1639(3) 0.6861(5) 0.047(3) Uani d .
C3 0.0022(8) 0.1413(3) 0.5902(4) 0.042(3) Uani d .
C4 -0.1787(9) 0.1550(3) 0.5284(4) 0.039(2) Uani d .
C5 -0.3289(9) 0.1929(3) 0.5639(5) 0.048(3) Uani d .
C6 -0.1230(10) 0.2348(4) 0.8157(6) 0.078(4) Uani d .
C7 0.1854(9) 0.1050(3) 0.5572(5) 0.054(3) Uani d .
C8 0.0850(10) 0.0667(6) 0.3999(7) 0.126(5) Uani d .
C9 -0.2115(9) 0.1305(4) 0.4256(5) 0.052(3) Uani d .
C10 0.1300(10) 0.0540(7) 0.3136(8) 0.144(6) Uani d .
C11 0.4310(10) -0.0103(5) 0.2883(7) 0.077(4) Uani d .
C12 0.37290(10) -0.0424(4) 0.1932(7) 0.083(4) Uani d .
C13 0.1940(10) -0.0353(4) 0.1373(6) 0.078(4) Uani d .
C14 0.0180(10) 0.0019(4) 0.1659(7) 0.076(4) Uani d .
C15 0.2673(9) 0.3069(3) 0.6289(5) 0.051(3) Uani d .
C16 0.0990(10) 0.3543(4) 0.6394(5) 0.063(3) Uani d .
C17 -0.0680(10) 0.3688(4) 0.5793(5) 0.064(3) Uani d .
C18 -0.1380(10) 0.3432(4) 0.4811(5) 0.055(3) Uani d .
H1O1 0.174(9) 0.155(3) 0.807(5) 0.08(3) Uiso d .
H1N -0.423(10) 0.246(3) 0.678(5) 0.11(3) Uiso d .
H1C5 -0.4700 0.2048 0.5183 0.065(18) Uiso calc C5
H1C6 0.009(5) 0.255(2) 0.839(4) 0.0500 Uiso d .
H2C6 -0.132(7) 0.204(2) 0.868(4) 0.0500 Uiso d .
H3C6 -0.231(6) 0.263(2) 0.818(4) 0.0500 Uiso d .
H1C7 0.1676 0.0536 0.5740 0.09(2) Uiso calc C7
H2C7 0.3265 0.1219 0.5995 0.066(18) Uiso calc C7
H1C8 0.1295 0.0171 0.4336 0.18(5) Uiso calc C8
H1C9 -0.1398 0.1641 0.3772 0.06(2) Uiso calc C9
H2C9 -0.3789 0.1299 0.4019 0.071(18) Uiso calc C9
H110 0.0953 0.1028 0.2818 0.25(8) Uiso calc C10
H111 0.6019 -0.0033 0.2970 0.11(2) Uiso calc C11
H211 0.3887 -0.0391 0.3472 0.25(6) Uiso calc C11
H112 0.4877 -0.0756 0.1688 0.12(3) Uiso calc C12
H113 0.1774 -0.0589 0.0644 0.17(4) Uiso calc C13
H114 -0.1276 -0.0181 0.1299 0.14(3) Uiso calc C14
H214 0.0291 0.0518 0.1377 0.06(2) Uiso calc C14
H1M 0.107(12) 0.286(4) 0.485(6) 0.13(3) Uiso d .
H116 0.1113 0.3796 0.7097 0.08(2) Uiso calc C16
H117 -0.1649 0.4078 0.6033 0.12(3) Uiso calc C17

loop_
_atom_type_symbol
_atom_type_description
_atom_type_scat_dispersion_real
_atom_type_scat_dispersion_imag
_atom_type_scat_source
C 16 . . ' International Tables Vol IV Table 2.2B '
H 20 . . ' International Tables Vol IV Table 2.2B '
N 12 . . ' International Tables Vol IV Table 2.2B '
O 4 . . ' International Tables Vol IV Table 2.2B '
S 4 . . ' International Tables Vol IV Table 2.2B '

loop_
_geom_angle_atom_site_label_1
_geom_angle_atom_site_label_2
_geom_angle_atom_site_label_3
_geom_angle_site_symmetry_1
_geom_angle_site_symmetry_2
_geom_angle_site_symmetry_3
_geom_angle
_geom_angle_publ_flag
C2 O1 H1O1 . . . 110.(4) no
C7 O2 C8 . . . 111.9(5) yes
C8 O3 C9 . . . 114.1(7) yes
C10 O4 C11 . . . 117.7(8) yes
C10 O5 C14 . . . 114.1(7) yes
C15 O6 H1M . . . 114.(3) no
C18 O8 H1M . . . 114.(4) no
C5 N1 H1N . . . 117.(4) no
C1 N1 H1N . . . 120.(4) no
C1 N1 C5 . . . 123.4(6) yes
N1 C1 C6 . . . 116.5(6) yes
N1 C1 C2 . . . 118.1(6) yes
C2 C1 C6 . . . 125.4(6) yes
O1 C2 C1 . . . 122.6(6) yes
C1 C2 C3 . . . 120.4(6) yes
O1 C2 C3 . . . 116.9(5) yes
C2 C3 C7 . . . 117.4(5) yes
C2 C3 C4 . . . 119.1(5) yes
C4 C3 C7 . . . 123.5(5) yes
C3 C4 C9 . . . 122.3(5) yes
C3 C4 C5 . . . 118.5(5) yes
C5 C4 C9 . . . 119.2(6) yes
N1 C5 C4 . . . 120.3(6) yes
C4 C5 H1C5 . . . 120.7(6) no
N1 C5 H1C5 . . . 119.0(6) no
C1 C6 H3C6 . . . 110.(3) no
C1 C6 H2C6 . . . 111.(3) no
C1 C6 H1C6 . . . 116.(2) no
H2C6 C6 H3C6 . . . 108.(4) no
H1C6 C6 H3C6 . . . 111.(4) no
H1C6 C6 H2C6 . . . 99.(4) no
O2 C7 C3 . . . 112.6(5) yes
C3 C7 H2C7 . . . 108.7(5) no
C3 C7 H1C7 . . . 108.6(5) no
O2 C7 H2C7 . . . 110.1(5) no
O2 C7 H1C7 . . . 109.3(5) no
H1C7 C7 H2C7 . . . 107.4(5) no
O2 C8 O3 . . . 112.8(8) yes
O3 C8 H1C8 . . . 98.4(5) no
O3 C8 C10 . . . 118.6(7) yes
O2 C8 H1C8 . . . 106.4(7) no
O2 C8 C10 . . . 119.0(8) yes
C10 C8 H1C8 . . . 96.7(9) no
O3 C9 C4 . . . 111.2(6) yes
C4 C9 H2C9 . . . 109.1(6) no
C4 C9 H1C9 . . . 109.1(6) no
O3 C9 H2C9 . . . 110.2(7) no
O3 C9 H1C9 . . . 110.4(6) no
H1C9 C9 H2C9 . . . 106.9(6) no
O5 C10 C8 . . . 114.0(8) yes
O4 C10 C8 . . . 121.2(7) yes
O4 C10 O5 . . . 112.1(6) yes
C8 C10 H110 . . . 96.9(9) no
O5 C10 H110 . . . 113.2(8) no
O4 C10 H110 . . . 96.7(6) no
O4 C11 H211 . . . 109.8(7) no
O4 C11 H111 . . . 107.7(8) no
O4 C11 C12 . . . 111.2(7) yes
H111 C11 H211 . . . 108.6(6) no
C12 C11 H211 . . . 110.8(8) no
C12 C11 H111 . . . 108.8(8) no
C11 C12 H112 . . . 115.3(8) no
C11 C12 C13 . . . 126.4(8) yes
C13 C12 H112 . . . 118.3(8) no
C12 C13 H113 . . . 118.3(8) no
C12 C13 C14 . . . 124.0(8) yes
C14 C13 H113 . . . 117.8(8) no
O5 C14 C13 . . . 113.6(7) yes
C13 C14 H214 . . . 108.5(7) no
C13 C14 H114 . . . 109.6(7) no
O5 C14 H214 . . . 108.7(8) no
O5 C14 H114 . . . 110.0(7) no
H114 C14 H214 . . . 106.2(7) no
O6 C15 O7 . . . 122.6(6) yes
O7 C15 C16 . . . 117.1(6) yes
O6 C15 C16 . . . 120.3(6) yes
C15 C16 H116 . . . 114.4(6) no
C15 C16 C17 . . . 130.5(7) yes
C17 C16 H116 . . . 115.1(6) no
C16 C17 H117 . . . 115.8(6) no
C16 C17 C18 . . . 130.0(7) yes
C18 C17 H117 . . . 114.1(6) no
O9 C18 C17 . . . 118.1(7) yes
O8 C18 C17 . . . 121.1(7) yes
O8 C18 O9 . . . 120.8(7) yes
O6 H1M O8 . . . 168(8) no

loop_
_geom_bond_atom_site_label_1
_geom_bond_atom_site_label_2
_geom_bond_site_symmetry_1
_geom_bond_site_symmetry_2
_geom_bond_distance
_geom_bond_publ_flag
O1 C2 . . 1.339(8) yes
O1 H1O1 . . 0.91(7) no
O2 C7 . . 1.418(8) yes
O2 C8 . . 1.396(11) yes
O3 C8 . . 1.410(9) yes
O3 C9 . . 1.429(9) yes
O4 C10 . . 1.401(9) yes
O4 C11 . . 1.413(12) yes
O5 C10 . . 1.413(13) yes
O5 C14 . . 1.386(11) yes
O6 C15 . . 1.262(8) yes
O6 H1M . . 1.34(8) no
O7 C15 . . 1.244(7) yes
O8 C18 . . 1.281(10) yes
O8 H1M . . 1.08(8) no
O9 C18 . . 1.231(9) yes
N1 C1 . . 1.355(8) yes
N1 C5 . . 1.332(9) yes
N1 H1N . . 1.07(7) no
C1 C2 . . 1.374(9) yes
C1 C6 . . 1.491(11) yes
C2 C3 . . 1.391(9) yes
C3 C4 . . 1.405(8) yes
C3 C7 . . 1.509(9) yes
C4 C5 . . 1.375(9) yes
C4 C9 . . 1.494(9) yes
C5 H1C5 . . 1.083(6) no
C6 H1C6 . . 0.97(4) no
C6 H2C6 . . 0.97(5) no
C6 H3C6 . . 0.91(4) no
C7 H1C7 . . 1.098(6) no
C7 H2C7 . . 1.090(6) no
C8 C10 . . 1.275(15) yes
C8 H1C8 . . 1.152(12) no
C9 H1C9 . . 1.096(7) no
C9 H2C9 . . 1.099(6) no
C10 H110 . . 1.116(14) no
C11 C12 . . 1.481(13) yes
C11 H111 . . 1.110(7) no
C11 H211 . . 1.061(10) no
C12 C13 . . 1.327(11) yes
C12 H112 . . 1.093(8) no
C13 C14 . . 1.461(12) yes
C13 H113 . . 1.109(8) no
C14 H114 . . 1.098(8) no
C14 H214 . . 1.109(9) no
C15 C16 . . 1.483(10) yes
C16 C17 . . 1.327(9) yes
C16 H116 . . 1.094(7) no
C17 C18 . . 1.477(10) yes
C17 H117 . . 1.093(8) no

loop_
_geom_torsion_atom_site_label_1
_geom_torsion_atom_site_label_2
_geom_torsion_atom_site_label_3
_geom_torsion_atom_site_label_4
_geom_torsion_site_symmetry_1
_geom_torsion_site_symmetry_2
_geom_torsion_site_symmetry_3
_geom_torsion_site_symmetry_4
_geom_torsion
_geom_torsion_publ_flag
H1O1 O1 C2 C1 . . . . 19.(4) no
H1O1 O1 C2 C3 . . . . -164.(4) no
C7 O2 C8 C10 . . . . -159.2(9) no
C7 O2 C8 H1C8 . . . . -51.6(9) no
C7 O2 C8 O3 . . . . 55.1(8) no
C8 O2 C7 C3 . . . . -86.9(7) no
C8 O2 C7 H2C7 . . . . 151.6(6) no
C8 O2 C7 H1C7 . . . . 33.9(8) no
C9 O3 C8 O2 . . . . 42.2(9) no
C8 O3 C9 H1C9 . . . . 33.1(8) no
C8 O3 C9 H2C9 . . . . 150.9(6) no
C8 O3 C9 C4 . . . . -88.0(7) no
C9 O3 C8 H1C8 . . . . 154.0(6) no
C9 O3 C8 C10 . . . . -103.6(10) no
C10 O4 C11 C12 . . . . 80.9(9) no
C10 O4 C11 H111 . . . . -160.1(7) no
C10 O4 C11 H211 . . . . -42.0(11) no
C11 O4 C10 O5 . . . . -40.7(11) no
C11 O4 C10 C8 . . . . 98.7(12) no
C11 O4 C10 H110 . . . . -159.1(7) no
C14 O5 C10 O4 . . . . -53.4(10) no
C10 O5 C14 H114 . . . . -151.9(7) no
C10 O5 C14 H114 . . . . -36.0(10) no
C10 O5 C14 C13 . . . . 84.9(9) no
C14 O5 C10 C8 . . . . 164.1(9) no
C14 O5 C10 H110 . . . . 54.7(11) no
C15 O6 H1M O8 . . . . -4E1(4) no
H1M O6 C15 O7 . . . . -179.(4) no
H1M O6 C15 C16 . . . . 4.(4) no
C18 O8 H1M O6 . . . . 4.E1(4) no
H1M O8 C18 O9 . . . . 173.(5) no
H1M O8 C18 C17 . . . . -7.(5) no
C1 N1 C5 H1C5 . . . . 179.5(6) no
H1N N1 C5 C4 . . . . 178.(4) no
C1 N1 C5 C4 . . . . -0.3(10) no
C5 N1 C1 C6 . . . . 176.7(6) no
C5 N1 C1 C2 . . . . -1.1(10) no
H1N N1 C1 C6 . . . . -2.(4) no
H1N N1 C1 C2 . . . . -180.(4) no
H1N N1 C5 H1C5 . . . . -2.(4) no
N1 C1 C2 O1 . . . . -179.6(6) no
N1 C1 C6 H1C6 . . . . -134.(3) no
N1 C1 C6 H2C6 . . . . 113.(3) no
N1 C1 C6 H3C6 . . . . -6.(3) no
N1 C1 C2 C3 . . . . 3.5(10) no
C6 C1 C2 O1 . . . . 2.8(11) no
C2 C1 C6 H1C6 . . . . 43.(3) no
C2 C1 C6 H2C6 . . . . -69.(3) no
C2 C1 C6 H3C6 . . . . 171.(3) no
C6 C1 C2 C3 . . . . -174.1(7) no
C1 C2 C3 C4 . . . . -4.4(9) no
O1 C2 C3 C4 . . . . 178.6(6) no
C1 C2 C3 C7 . . . . 173.4(6) no
O1 C2 C3 C7 . . . . -3.6(8) no
C2 C3 C7 O2 . . . . -150.1(5) no
C4 C3 C7 O2 . . . . 27.6(8) no
C2 C3 C7 H1C7 . . . . 88.7(7) no
C2 C3 C7 H2C7 . . . . -27.8(8) no
C2 C3 C4 C5 . . . . 2.9(9) no
C2 C3 C4 C9 . . . . -177.9(6) no
C4 C3 C7 H1C7 . . . . -93.5(7) no
C4 C3 C7 H2C7 . . . . 149.9(6) no
C7 C3 C4 C9 . . . . 4.5(9) no
C7 C3 C4 C5 . . . . -174.8(6) no
C3 C4 C5 N1 . . . . -0.6(9) no
C3 C4 C9 O3 . . . . 36.0(8) no
C5 C4 C9 O3 . . . . -144.8(6) no
C3 C4 C9 H1C9 . . . . -85.9(7) no
C3 C4 C9 H2C9 . . . . 157.6(6) no
C3 C4 C5 H1C5 . . . . 179.6(6) no
C9 C4 C5 N1 . . . . -179.9(6) no
C5 C4 C9 H1C9 . . . . 93.3(7) no
C5 C4 C9 H2C9 . . . . -23.1(9) no
C9 C4 C5 H1C5 . . . . 0.3(9) no
O2 C8 C10 O5 . . . . 176.6(8) no
O2 C8 C10 O4 . . . . 37.9(15) no
O3 C8 C10 O5 . . . . -39.8(13) no
O3 C8 C10 O4 . . . . -178.5(8) no
O3 C8 C10 H110 . . . . 79.4(11) no
O2 C8 C10 H110 . . . . -64.2(11) no
H1C8 C8 C10 O5 . . . . 63.6(11) no
H1C8 C8 C10 O4 . . . . -75.1(11) no
H1C8 C8 C10 H110 . . . . -177.2(8) no
O4 C11 C12 C13 . . . . -30.9(12) no
O4 C11 C12 H112 . . . . 150.2(7) no
H111 C11 C12 H112 . . . . 31.9(11) no
H111 C11 C12 C13 . . . . -149.3(9) no
H211 C11 C12 H112 . . . . -87.5(10) no
H211 C11 C12 C13 . . . . 91.4(11) no
C11 C12 C13 C14 . . . . -5.7(14) no
C11 C12 C13 H113 . . . . 174.3(8) no
H112 C12 C13 H113 . . . . -6.9(13) no
H112 C12 C13 C14 . . . . 173.2(8) no
C12 C13 C14 O5 . . . . -27.8(12) no
C12 C13 C14 H114 . . . . -151.3(8) no
C12 C13 C14 H114 . . . . 93.2(10) no
H113 C13 C14 O5 . . . . 152.3(7) no
H113 C13 C14 H114 . . . . -86.8(9) no
H113 C13 C14 H114 . . . . 28.8(11) no
O7 C15 C16 C17 . . . . -178.3(7) no
O6 C15 C16 C17 . . . . -0.3(12) no
O7 C15 C16 H116 . . . . -1.6(9) no
O6 C15 C16 H116 . . . . 176.4(6) no
C15 C16 C17 C18 . . . . -1.5(14) no
C15 C16 C17 H117 . . . . -177.1(7) no
H116 C16 C17 H117 . . . . 6.3(10) no
H116 C16 C17 C18 . . . . -178.2(7) no
C16 C17 C18 O9 . . . . -176.6(8) no
C16 C17 C18 O8 . . . . 3.5(13) no
H117 C17 C18 O9 . . . . -1.0(10) no
H117 C17 C18 O8 . . . . 179.1(6) no
